data_2202055
loop_
_publ_author_name
'Sundar, T. V.'
'Parthasarathi, V.'
'\'Alvarez-R\'ua, C.'
'Garc\'ia-Granda, S.'
'Sharma, I.'
'Pardasani, R. T.'
'Mehrotra, R. C.'

_publ_section_title
(<i>rac</i>-2<i>SR</i>,3<i>RS</i>,5<i>SR</i>)-Spiro[3-methoxycarbonyl-1-azabicyclo[3.3.0]octane-2,1'-acenaphthylen]-2'-one
_journal_issue 3
_journal_name_full 'Acta Crystallographica Section E'
_journal_page_first o280
_journal_page_last o282
_journal_paper_doi 10.1107/S1600536803002344
_journal_volume 59
_journal_year 2003
_chemical_formula_iupac 'C20 H19 N O3'
_chemical_formula_moiety 'C20 H19 N O3'
_chemical_formula_sum 'C20 H19 N O3'
_chemical_formula_weight 321.36
_chemical_melting_point 418
_chemical_name_systematic
;
(rac-2SR,3RS,5SR)-Spiro[3-methoxycarbonyl-1-azabicyclo[3.3.0]octane-2,1'-
acenaphthylen]-2'-one
;
_space_group_IT_number 14
_symmetry_cell_setting monoclinic
_symmetry_space_group_name_Hall '-P 2ybc'
_symmetry_space_group_name_H-M 'P 1 21/c 1'
_atom_sites_solution_hydrogens geom
_atom_sites_solution_primary direct
_atom_sites_solution_secondary difmap
_audit_creation_method SHELXL-97
_cell_angle_alpha 90.00
_cell_angle_beta 129.1820(10)
_cell_angle_gamma 90.00
_cell_formula_units_Z 4
_cell_length_a 9.52060(10)
_cell_length_b 14.7738(2)
_cell_length_c 14.6958(2)
_cell_measurement_reflns_used 18832
_cell_measurement_temperature 293(2)
_cell_measurement_theta_max 69.91
_cell_measurement_theta_min 4.90
_cell_volume 1602.25(4)
_computing_cell_refinement 'HKL SCALEPACK (Otwinowski & Minor, 1997)'
_computing_data_collection 'COLLECT (Nonius, 1997-2000)'
_computing_data_reduction 'HKL DENZO (Otwinowski & Minor, 1997) and SCALEPACK'
_computing_molecular_graphics 'WinGX (Farrugia, 1999) and PLATON (Spek, 2002)'
_computing_publication_material 'SHELXL97 and PARST (Nardelli, 1995)'
_computing_structure_refinement 'SHELXL97 (Sheldrick, 1997)'
_computing_structure_solution 'isomorphous method'
_diffrn_ambient_temperature 293(2)
_diffrn_detector_area_resol_mean 9
_diffrn_measured_fraction_theta_full 0.987
_diffrn_measured_fraction_theta_max 0.987
_diffrn_measurement_device '95mm CCD camera on \k-goniostat'
_diffrn_measurement_device_type 'Nonius KappaCCD'
_diffrn_measurement_method '\f scans with \k offsets'
_diffrn_radiation_monochromator 'horizonally mounted graphite crystal'
_diffrn_radiation_source 'fine-focus sealed tube'
_diffrn_radiation_type CuK\a
_diffrn_radiation_wavelength 1.54180
_diffrn_reflns_av_R_equivalents 0.0507
_diffrn_reflns_av_sigmaI/netI 0.0224
_diffrn_reflns_limit_h_max 11
_diffrn_reflns_limit_h_min -11
_diffrn_reflns_limit_k_max 17
_diffrn_reflns_limit_k_min -17
_diffrn_reflns_limit_l_max 17
_diffrn_reflns_limit_l_min -16
_diffrn_reflns_number 35501
_diffrn_reflns_theta_full 69.91
_diffrn_reflns_theta_max 69.91
_diffrn_reflns_theta_min 4.90
_exptl_absorpt_coefficient_mu 0.723
_exptl_absorpt_correction_T_max 0.9312
_exptl_absorpt_correction_T_min 0.8123
_exptl_absorpt_correction_type multi-scan
_exptl_absorpt_process_details '(SORTAV; Blessing 1995)'
_exptl_crystal_colour yellow
_exptl_crystal_density_diffrn 1.332
_exptl_crystal_density_method 'not measured'
_exptl_crystal_description 'rectangular block'
_exptl_crystal_F_000 680
_exptl_crystal_size_max 0.30
_exptl_crystal_size_mid 0.20
_exptl_crystal_size_min 0.10
_refine_diff_density_max 0.366
_refine_diff_density_min -0.162
_refine_ls_extinction_method none
_refine_ls_goodness_of_fit_ref 1.071
_refine_ls_hydrogen_treatment constr
_refine_ls_matrix_type full
_refine_ls_number_parameters 218
_refine_ls_number_reflns 2994
_refine_ls_number_restraints 0
_refine_ls_restrained_S_all 1.071
_refine_ls_R_factor_all 0.0566
_refine_ls_R_factor_gt 0.0473
_refine_ls_shift/su_max <0.001
_refine_ls_shift/su_mean 0.000
_refine_ls_structure_factor_coef Fsqd
_refine_ls_weighting_details 'calc w = 1/[\s^2^(Fo^2^)+(0.0711P)^2^+0.3621P] where P = (Fo^2^+2Fc^2^)/3'
_refine_ls_weighting_scheme calc
_refine_ls_wR_factor_gt 0.1286
_refine_ls_wR_factor_ref 0.1369
_reflns_number_gt 2476
_reflns_number_total 2994
_reflns_threshold_expression I>2\s(I)
_cod_data_source_file na6196.cif
_cod_data_source_block I
_cod_depositor_comments
;
The following automatic conversions were performed:

'_chemical_melting_point' value '418 K' was changed to '418' - the
value should be numeric and without a unit designator.

Automatic conversion script
Id: cif_fix_values 1646 2011-03-28 12:23:43Z adriana 

The following automatic conversions were performed:

'_chemical_melting_point' value '418 K' was changed to '418' - the
value should be numeric and without a unit designator.

Automatic conversion script
Id: cif_fix_values 1715 2011-07-08 13:25:40Z adriana 
;
_cod_original_sg_symbol_H-M 'P 21/c'
_cod_database_code 2202055
_cod_database_fobs_code 2202055

loop_
_symmetry_equiv_pos_as_xyz
'x, y, z'
'-x, y+1/2, -z+1/2'
'-x, -y, -z'
'x, -y-1/2, z-1/2'

loop_
_atom_site_label
_atom_site_fract_x
_atom_site_fract_y
_atom_site_fract_z
_atom_site_U_iso_or_equiv
_atom_site_adp_type
_atom_site_calc_flag
_atom_site_refinement_flags
_atom_site_occupancy
_atom_site_disorder_assembly
_atom_site_disorder_group
_atom_site_type_symbol
O1 0.7412(2) 0.28156(11) 0.46382(15) 0.0788(4) Uani d . 1 . . O
O2 0.58927(19) 0.28561(9) 0.53267(12) 0.0686(4) Uani d . 1 . . O
O3 0.2726(2) 0.09143(9) 0.45181(13) 0.0723(4) Uani d . 1 . . O
N1 0.28620(18) 0.08521(9) 0.25547(12) 0.0497(4) Uani d . 1 . . N
C2 0.3350(2) 0.16502(11) 0.33057(14) 0.0468(4) Uani d . 1 . . C
C3 0.5448(2) 0.15839(12) 0.42320(15) 0.0533(4) Uani d . 1 . . C
H3 0.5747 0.1196 0.4875 0.064 Uiso calc R 1 . . H
C4 0.5994(2) 0.10913(13) 0.35938(17) 0.0584(4) Uani d . 1 . . C
H4A 0.6036 0.1501 0.3095 0.070 Uiso calc R 1 . . H
H4B 0.7167 0.0803 0.4143 0.070 Uiso calc R 1 . . H
C5 0.4512(2) 0.03992(12) 0.28754(15) 0.0534(4) Uani d . 1 . . C
H5 0.4784 -0.0141 0.3350 0.064 Uiso calc R 1 . . H
C6 0.4059(3) 0.01289(13) 0.17109(17) 0.0612(5) Uani d . 1 . . C
H6A 0.5123 0.0164 0.1760 0.073 Uiso calc R 1 . . H
H6B 0.3571 -0.0480 0.1485 0.073 Uiso calc R 1 . . H
C7 0.2659(3) 0.08157(14) 0.08582(17) 0.0646(5) Uani d . 1 . . C
H7A 0.1917 0.0592 0.0058 0.078 Uiso calc R 1 . . H
H7B 0.3220 0.1382 0.0906 0.078 Uiso calc R 1 . . H
C8 0.1557(2) 0.09293(13) 0.12707(16) 0.0604(5) Uani d . 1 . . C
H8A 0.0967 0.1516 0.1039 0.073 Uiso calc R 1 . . H
H8B 0.0639 0.0462 0.0939 0.073 Uiso calc R 1 . . H
C2' 0.2413(2) 0.15359(11) 0.38735(15) 0.0516(4) Uani d . 1 . . C
C3' -0.0124(3) 0.24867(14) 0.36273(17) 0.0601(5) Uani d . 1 . . C
H3' -0.0272 0.2111 0.4069 0.072 Uiso calc R 1 . . H
C4' -0.1155(3) 0.32768(15) 0.31081(18) 0.0685(5) Uani d . 1 . . C
H4' -0.2008 0.3416 0.3204 0.082 Uiso calc R 1 . . H
C5' -0.0955(3) 0.38532(14) 0.24632(17) 0.0647(5) Uani d . 1 . . C
H5' -0.1659 0.4374 0.2142 0.078 Uiso calc R 1 . . H
C6' 0.0656(3) 0.41787(12) 0.16258(16) 0.0593(5) Uani d . 1 . . C
H6' 0.0041 0.4719 0.1275 0.071 Uiso calc R 1 . . H
C7' 0.1891(3) 0.38815(12) 0.15114(16) 0.0580(4) Uani d . 1 . . C
H7' 0.2088 0.4225 0.1071 0.070 Uiso calc R 1 . . H
C8' 0.2886(2) 0.30712(12) 0.20361(15) 0.0538(4) Uani d . 1 . . C
H8' 0.3729 0.2891 0.1946 0.065 Uiso calc R 1 . . H
C9 0.2596(2) 0.25548(11) 0.26770(13) 0.0453(4) Uani d . 1 . . C
C10 0.1310(2) 0.28615(11) 0.27911(13) 0.0455(4) Uani d . 1 . . C
C11 0.1114(2) 0.22828(11) 0.34643(14) 0.0492(4) Uani d . 1 . . C
C12 0.0305(2) 0.36640(12) 0.22824(14) 0.0527(4) Uani d . 1 . . C
C13 0.6374(2) 0.24756(13) 0.47416(15) 0.0548(4) Uani d . 1 . . C
C14 0.6693(4) 0.37380(16) 0.5834(2) 0.0876(7) Uani d . 1 . . C
H14A 0.7874 0.3767 0.6045 0.131 Uiso calc R 1 . . H
H14B 0.6797 0.3826 0.6521 0.131 Uiso calc R 1 . . H
H14C 0.5936 0.4202 0.5270 0.131 Uiso calc R 1 . . H

loop_
_atom_site_aniso_label
_atom_site_aniso_U_11
_atom_site_aniso_U_22
_atom_site_aniso_U_33
_atom_site_aniso_U_12
_atom_site_aniso_U_13
_atom_site_aniso_U_23
O1 0.0803(9) 0.0804(10) 0.0958(11) -0.0233(8) 0.0651(9) -0.0212(8)
O2 0.0775(9) 0.0699(9) 0.0694(8) -0.0005(7) 0.0516(7) -0.0085(7)
O3 0.0922(10) 0.0680(9) 0.0803(9) 0.0125(7) 0.0657(9) 0.0233(7)
N1 0.0479(7) 0.0486(8) 0.0539(8) 0.0023(6) 0.0327(7) 0.0009(6)
C2 0.0464(8) 0.0471(9) 0.0490(8) 0.0018(6) 0.0312(7) 0.0058(7)
C3 0.0482(9) 0.0534(9) 0.0493(9) 0.0013(7) 0.0265(8) 0.0052(7)
C4 0.0485(9) 0.0607(10) 0.0629(10) 0.0091(8) 0.0337(8) 0.0028(8)
C5 0.0543(9) 0.0496(9) 0.0572(10) 0.0079(7) 0.0357(8) 0.0069(7)
C6 0.0687(11) 0.0564(10) 0.0683(11) 0.0017(8) 0.0480(10) -0.0003(9)
C7 0.0691(12) 0.0667(12) 0.0556(10) 0.0033(9) 0.0382(10) 0.0009(8)
C8 0.0508(9) 0.0598(11) 0.0575(10) 0.0010(8) 0.0279(8) -0.0051(8)
C2' 0.0583(9) 0.0509(9) 0.0504(9) -0.0029(7) 0.0367(8) 0.0021(7)
C3' 0.0629(10) 0.0698(11) 0.0588(10) -0.0055(9) 0.0438(9) -0.0084(8)
C4' 0.0615(11) 0.0807(13) 0.0705(12) 0.0062(10) 0.0452(10) -0.0127(10)
C5' 0.0611(11) 0.0628(11) 0.0602(11) 0.0109(9) 0.0336(9) -0.0077(9)
C6' 0.0633(11) 0.0442(9) 0.0517(9) 0.0022(8) 0.0274(9) 0.0033(7)
C7' 0.0635(10) 0.0505(9) 0.0547(10) -0.0047(8) 0.0348(9) 0.0063(8)
C8' 0.0540(9) 0.0534(10) 0.0562(10) -0.0024(7) 0.0359(8) 0.0042(7)
C9 0.0443(8) 0.0465(8) 0.0443(8) -0.0015(6) 0.0275(7) 0.0023(6)
C10 0.0454(8) 0.0455(8) 0.0414(8) -0.0021(6) 0.0254(7) -0.0027(6)
C11 0.0502(8) 0.0541(9) 0.0464(8) -0.0037(7) 0.0321(7) -0.0062(7)
C12 0.0502(9) 0.0496(9) 0.0454(8) 0.0017(7) 0.0240(8) -0.0062(7)
C13 0.0499(9) 0.0631(10) 0.0489(9) 0.0040(8) 0.0301(8) 0.0030(7)
C14 0.1089(19) 0.0723(14) 0.0864(15) 0.0005(13) 0.0639(15) -0.0157(12)

loop_
_atom_type_symbol
_atom_type_description
_atom_type_scat_dispersion_real
_atom_type_scat_dispersion_imag
_atom_type_scat_source
C C 0.0181 0.0091 'International Tables Vol C Tables 4.2.6.8 and 6.1.1.4'
H H 0.0000 0.0000 'International Tables Vol C Tables 4.2.6.8 and 6.1.1.4'
N N 0.0311 0.0180 'International Tables Vol C Tables 4.2.6.8 and 6.1.1.4'
O O 0.0492 0.0322 'International Tables Vol C Tables 4.2.6.8 and 6.1.1.4'

loop_
_geom_angle_atom_site_label_1
_geom_angle_atom_site_label_2
_geom_angle_atom_site_label_3
_geom_angle
_geom_angle_publ_flag
C13 O2 C14 115.30(16) ?
C8 N1 C2 120.69(13) yes
C8 N1 C5 108.04(13) yes
C2 N1 C5 110.67(12) yes
N1 C2 C9 116.28(13) yes
N1 C2 C3 103.18(12) yes
C9 C2 C3 116.06(13) yes
N1 C2 C2' 107.20(12) yes
C9 C2 C2' 102.05(12) yes
C3 C2 C2' 112.02(13) yes
C13 C3 C4 114.07(15) ?
C13 C3 C2 114.07(14) ?
C4 C3 C2 103.99(14) ?
C13 C3 H3 108.1 ?
C4 C3 H3 108.1 ?
C2 C3 H3 108.1 ?
C5 C4 C3 102.92(14) yes
C5 C4 H4A 111.2 ?
C3 C4 H4A 111.2 ?
C5 C4 H4B 111.2 ?
C3 C4 H4B 111.2 ?
H4A C4 H4B 109.1 ?
N1 C5 C4 104.57(13) ?
N1 C5 C6 105.59(14) ?
C4 C5 C6 115.99(15) ?
N1 C5 H5 110.1 ?
C4 C5 H5 110.1 ?
C6 C5 H5 110.1 ?
C7 C6 C5 103.35(14) ?
C7 C6 H6A 111.1 ?
C5 C6 H6A 111.1 ?
C7 C6 H6B 111.1 ?
C5 C6 H6B 111.1 ?
H6A C6 H6B 109.1 ?
C6 C7 C8 102.36(15) yes
C6 C7 H7A 111.3 ?
C8 C7 H7A 111.3 ?
C6 C7 H7B 111.3 ?
C8 C7 H7B 111.3 ?
H7A C7 H7B 109.2 ?
N1 C8 C7 105.53(14) ?
N1 C8 H8A 110.6 ?
C7 C8 H8A 110.6 ?
N1 C8 H8B 110.6 ?
C7 C8 H8B 110.6 ?
H8A C8 H8B 108.8 ?
O3 C2' C11 127.88(16) ?
O3 C2' C2 123.73(16) ?
C11 C2' C2 108.37(13) ?
C11 C3' C4' 118.05(18) ?
C11 C3' H3' 121.0 ?
C4' C3' H3' 121.0 ?
C5' C4' C3' 122.50(18) ?
C5' C4' H4' 118.8 ?
C3' C4' H4' 118.8 ?
C4' C5' C12 120.80(18) ?
C4' C5' H5' 119.6 ?
C12 C5' H5' 119.6 ?
C7' C6' C12 120.14(16) ?
C7' C6' H6' 119.9 ?
C12 C6' H6' 119.9 ?
C6' C7' C8' 122.61(17) ?
C6' C7' H7' 118.7 ?
C8' C7' H7' 118.7 ?
C9 C8' C7' 119.31(16) ?
C9 C8' H8' 120.3 ?
C7' C8' H8' 120.3 ?
C8' C9 C10 118.04(15) ?
C8' C9 C2 133.16(15) ?
C10 C9 C2 108.77(13) ?
C12 C10 C11 122.57(15) ?
C12 C10 C9 123.91(15) ?
C11 C10 C9 113.52(14) ?
C3' C11 C10 119.89(17) ?
C3' C11 C2' 133.12(17) ?
C10 C11 C2' 106.99(14) ?
C10 C12 C5' 116.17(16) ?
C10 C12 C6' 115.98(16) ?
C5' C12 C6' 127.83(17) ?
O1 C13 O2 123.59(18) ?
O1 C13 C3 125.24(17) ?
O2 C13 C3 111.16(15) ?
O2 C14 H14A 109.5 ?
O2 C14 H14B 109.5 ?
H14A C14 H14B 109.5 ?
O2 C14 H14C 109.5 ?
H14A C14 H14C 109.5 ?
H14B C14 H14C 109.5 ?

loop_
_geom_bond_atom_site_label_1
_geom_bond_atom_site_label_2
_geom_bond_site_symmetry_2
_geom_bond_distance
_geom_bond_publ_flag
O1 C13 . 1.201(2) ?
O2 C13 . 1.328(2) ?
O2 C14 . 1.455(3) ?
O3 C2' . 1.214(2) ?
N1 C8 . 1.468(2) ?
N1 C2 . 1.475(2) ?
N1 C5 . 1.484(2) ?
C2 C9 . 1.522(2) ?
C2 C3 . 1.554(2) yes
C2 C2' . 1.569(2) ?
C3 C13 . 1.497(3) ?
C3 C4 . 1.516(3) yes
C3 H3 . 0.9800 ?
C4 C5 . 1.506(3) ?
C4 H4A . 0.9700 ?
C4 H4B . 0.9700 ?
C5 C6 . 1.530(3) ?
C5 H5 . 0.9800 ?
C6 C7 . 1.505(3) yes
C6 H6A . 0.9700 ?
C6 H6B . 0.9700 ?
C7 C8 . 1.517(3) yes
C7 H7A . 0.9700 ?
C7 H7B . 0.9700 ?
C8 H8A . 0.9700 ?
C8 H8B . 0.9700 ?
C2' C11 . 1.473(2) ?
C3' C11 . 1.377(2) ?
C3' C4' . 1.401(3) ?
C3' H3' . 0.9300 ?
C4' C5' . 1.374(3) ?
C4' H4' . 0.9300 ?
C5' C12 . 1.411(3) ?
C5' H5' . 0.9300 ?
C6' C7' . 1.361(3) ?
C6' C12 . 1.424(3) ?
C6' H6' . 0.9300 ?
C7' C8' . 1.415(3) ?
C7' H7' . 0.9300 ?
C8' C9 . 1.369(2) ?
C8' H8' . 0.9300 ?
C9 C10 . 1.411(2) ?
C10 C12 . 1.406(2) ?
C10 C11 . 1.406(2) ?
C14 H14A . 0.9600 ?
C14 H14B . 0.9600 ?
C14 H14C . 0.9600 ?

loop_
_geom_torsion_atom_site_label_1
_geom_torsion_atom_site_label_2
_geom_torsion_atom_site_label_3
_geom_torsion_atom_site_label_4
_geom_torsion
_geom_torsion_publ_flag
C8 N1 C2 C9 -6.6(2) ?
C5 N1 C2 C9 120.93(14) ?
C8 N1 C2 C3 -134.81(15) ?
C5 N1 C2 C3 -7.31(16) ?
C8 N1 C2 C2' 106.79(16) ?
C5 N1 C2 C2' -125.71(14) ?
N1 C2 C3 C13 153.04(14) ?
C9 C2 C3 C13 24.7(2) ?
C2' C2 C3 C13 -91.98(17) ?
N1 C2 C3 C4 28.17(16) yes
C9 C2 C3 C4 -100.20(16) ?
C2' C2 C3 C4 143.15(14) ?
C13 C3 C4 C5 -163.23(14) yes
C2 C3 C4 C5 -38.36(17) ?
C8 N1 C5 C4 117.69(15) ?
C2 N1 C5 C4 -16.46(17) ?
C8 N1 C5 C6 -5.17(18) ?
C2 N1 C5 C6 -139.31(14) ?
C3 C4 C5 N1 33.70(17) yes
C3 C4 C5 C6 149.53(15) yes
N1 C5 C6 C7 27.25(18) ?
C4 C5 C6 C7 -88.00(18) ?
C5 C6 C7 C8 -38.10(19) ?
C2 N1 C8 C7 109.77(17) ?
C5 N1 C8 C7 -18.90(18) ?
C6 C7 C8 N1 35.63(19) ?
N1 C2 C2' O3 61.5(2) ?
C9 C2 C2' O3 -175.81(17) ?
C3 C2 C2' O3 -51.0(2) ?
N1 C2 C2' C11 -117.16(14) ?
C9 C2 C2' C11 5.53(16) ?
C3 C2 C2' C11 130.34(14) ?
C11 C3' C4' C5' -0.9(3) ?
C3' C4' C5' C12 0.8(3) ?
C12 C6' C7' C8' -0.8(3) ?
C6' C7' C8' C9 0.7(3) ?
C7' C8' C9 C10 -0.4(2) ?
C7' C8' C9 C2 177.23(16) ?
N1 C2 C9 C8' -65.9(2) ?
C3 C2 C9 C8' 55.7(2) ?
C2' C2 C9 C8' 177.83(18) ?
N1 C2 C9 C10 111.86(15) ?
C3 C2 C9 C10 -126.49(15) ?
C2' C2 C9 C10 -4.40(16) ?
C8' C9 C10 C12 0.2(2) ?
C2 C9 C10 C12 -177.92(14) ?
C8' C9 C10 C11 179.96(14) ?
C2 C9 C10 C11 1.81(18) ?
C4' C3' C11 C10 -0.1(3) ?
C4' C3' C11 C2' 179.33(18) ?
C12 C10 C11 C3' 1.2(2) ?
C9 C10 C11 C3' -178.55(15) ?
C12 C10 C11 C2' -178.36(14) ?
C9 C10 C11 C2' 1.91(19) ?
O3 C2' C11 C3' -2.8(3) ?
C2 C2' C11 C3' 175.81(18) ?
O3 C2' C11 C10 176.68(18) ?
C2 C2' C11 C10 -4.73(17) ?
C11 C10 C12 C5' -1.3(2) ?
C9 C10 C12 C5' 178.42(15) ?
C11 C10 C12 C6' 179.97(15) ?
C9 C10 C12 C6' -0.3(2) ?
C4' C5' C12 C10 0.3(3) ?
C4' C5' C12 C6' 178.89(18) ?
C7' C6' C12 C10 0.6(2) ?
C7' C6' C12 C5' -177.99(17) ?
C14 O2 C13 O1 0.9(3) ?
C14 O2 C13 C3 -178.65(16) ?
C4 C3 C13 O1 2.9(3) ?
C2 C3 C13 O1 -116.5(2) ?
C4 C3 C13 O2 -177.56(14) ?
C2 C3 C13 O2 63.13(19) ?
